data_7223550
loop_
_publ_author_name
'Shao, Yong-Liang'
'Cui, Yan-Hui'
'Gu, Jin-Zhong'
'Wu, Jiang'
'Wang, Ya-Wen'
'Kirillov, Alexander M.'

_publ_section_title
;
 Exploring biphenyl-2,4,4&#x2032;-tricarboxylic acid as a flexible
 building block for the hydrothermal self-assembly of diverse
 metal--organic and supramolecular networks
;
_journal_issue 5
_journal_name_full CrystEngComm
_journal_page_first 765
_journal_paper_doi 10.1039/C5CE02254A
_journal_volume 18
_journal_year 2016
_chemical_formula_moiety '0.25(C200 H168 Co12 N16 O64), 2(C5 H5 N)'
_chemical_formula_sum 'C60 H52 Co3 N6 O16'
_chemical_formula_weight 1289.86
_space_group_crystal_system monoclinic
_space_group_IT_number 15
_space_group_name_Hall '-C 2yc'
_space_group_name_H-M_alt 'C 1 2/c 1'
_symmetry_space_group_name_Hall '-C 2yc'
_symmetry_space_group_name_H-M 'C 1 2/c 1'
_atom_sites_solution_hydrogens mixed
_atom_sites_solution_primary direct
_audit_creation_date 2015-09-09
_audit_creation_method
;
Olex2 1.2
(compiled 2015.01.26 svn.r3150 for OlexSys, GUI svn.r4998)
;
_audit_update_record
;
2015-11-02 deposited with the CCDC.
2015-12-17 downloaded from the CCDC.
;
_cell_angle_alpha 90
_cell_angle_beta 113.51(2)
_cell_angle_gamma 90
_cell_formula_units_Z 4
_cell_length_a 20.600(5)
_cell_length_b 10.4271(11)
_cell_length_c 29.646(5)
_cell_measurement_reflns_used 895
_cell_measurement_temperature 297.16(10)
_cell_measurement_theta_max 21.1820
_cell_measurement_theta_min 3.8920
_cell_volume 5839(2)
_computing_cell_refinement
;
CrysAlisPro, Agilent Technologies,
Version 1.171.37.33 (release 27-03-2014 CrysAlis171 .NET)
(compiled Mar 27 2014,17:12:48)
;
_computing_data_collection
;
CrysAlisPro, Agilent Technologies,
Version 1.171.37.33 (release 27-03-2014 CrysAlis171 .NET)
(compiled Mar 27 2014,17:12:48)
;
_computing_data_reduction
;
CrysAlisPro, Agilent Technologies,
Version 1.171.37.33 (release 27-03-2014 CrysAlis171 .NET)
(compiled Mar 27 2014,17:12:48)
;
_computing_molecular_graphics 'Olex2 (Dolomanov et al., 2009)'
_computing_publication_material 'Olex2 (Dolomanov et al., 2009)'
_computing_structure_refinement 'ShelXL (Sheldrick, 2008)'
_computing_structure_solution 'ShelXS (Sheldrick, 2008)'
_diffrn_ambient_environment air
_diffrn_ambient_temperature 297.16(10)
_diffrn_detector 'CCD plate'
_diffrn_detector_area_resol_mean 16.0733
_diffrn_detector_type Eos
_diffrn_measured_fraction_theta_full 0.998
_diffrn_measured_fraction_theta_max 0.998
_diffrn_measurement_details
;
  1 omega  -20.00   13.00   1.0000   20.0000
omega____ theta____ kappa____ phi______ frames
    -      -17.1479  -99.0000   30.0000 33

  2 omega  -19.00   88.00   1.0000   20.0000
omega____ theta____ kappa____ phi______ frames
    -       20.5854   19.0000  -90.0000 107

  3 omega  -32.00   46.00   1.0000   20.0000
omega____ theta____ kappa____ phi______ frames
    -       20.5854  -38.0000   60.0000 78
;
_diffrn_measurement_device 'four-circle diffractometer'
_diffrn_measurement_device_type 'SuperNova, Dual, Cu at zero, Eos'
_diffrn_measurement_method '\w scans'
_diffrn_orient_matrix_UB_11 0.0291518000
_diffrn_orient_matrix_UB_12 0.0360804000
_diffrn_orient_matrix_UB_13 -0.0000599000
_diffrn_orient_matrix_UB_21 -0.0200984000
_diffrn_orient_matrix_UB_22 0.0181828000
_diffrn_orient_matrix_UB_23 -0.0247472000
_diffrn_orient_matrix_UB_31 -0.0125588000
_diffrn_orient_matrix_UB_32 0.0546788000
_diffrn_orient_matrix_UB_33 0.0082758000
_diffrn_radiation_monochromator mirror
_diffrn_radiation_probe x-ray
_diffrn_radiation_type MoK\a
_diffrn_radiation_wavelength 0.71073
_diffrn_reflns_av_R_equivalents 0.1043
_diffrn_reflns_av_unetI/netI 0.1848
_diffrn_reflns_laue_measured_fraction_full 0.998
_diffrn_reflns_laue_measured_fraction_max 0.998
_diffrn_reflns_limit_h_max 24
_diffrn_reflns_limit_h_min -23
_diffrn_reflns_limit_k_max 11
_diffrn_reflns_limit_k_min -12
_diffrn_reflns_limit_l_max 20
_diffrn_reflns_limit_l_min -35
_diffrn_reflns_number 10401
_diffrn_reflns_point_group_measured_fraction_full 0.998
_diffrn_reflns_point_group_measured_fraction_max 0.998
_diffrn_reflns_theta_full 25.049
_diffrn_reflns_theta_max 25.049
_diffrn_reflns_theta_min 3.374
_diffrn_source 'SuperNova (Mo) X-ray Source'
_exptl_absorpt_coefficient_mu 0.917
_exptl_absorpt_correction_T_max 1.00000
_exptl_absorpt_correction_T_min 0.75342
_exptl_absorpt_correction_type multi-scan
_exptl_absorpt_process_details
;
CrysAlisPro, Agilent Technologies,
Version 1.171.37.33 (release 27-03-2014 CrysAlis171 .NET)
(compiled Mar 27 2014,17:12:48)
Empirical absorption correction using spherical harmonics,
 implemented in SCALE3 ABSPACK scaling algorithm.
;
_exptl_crystal_colour 'clear light red'
_exptl_crystal_colour_lustre clear
_exptl_crystal_colour_modifier light
_exptl_crystal_colour_primary red
_exptl_crystal_density_diffrn 1.467
_exptl_crystal_description plate
_exptl_crystal_F_000 2652
_exptl_crystal_size_max 0.31
_exptl_crystal_size_mid 0.27
_exptl_crystal_size_min 0.25
_refine_diff_density_max 1.216
_refine_diff_density_min -0.506
_refine_diff_density_rms 0.118
_refine_ls_extinction_method none
_refine_ls_goodness_of_fit_ref 1.041
_refine_ls_hydrogen_treatment mixed
_refine_ls_matrix_type full
_refine_ls_number_parameters 429
_refine_ls_number_reflns 5169
_refine_ls_number_restraints 96
_refine_ls_restrained_S_all 1.056
_refine_ls_R_factor_all 0.1608
_refine_ls_R_factor_gt 0.0829
_refine_ls_shift/su_max 0.000
_refine_ls_shift/su_mean 0.000
_refine_ls_structure_factor_coef Fsqd
_refine_ls_weighting_details 'w=1/[\s^2^(Fo^2^)+(0.0665P)^2^+2.2581P] where P=(Fo^2^+2Fc^2^)/3'
_refine_ls_weighting_scheme calc
_refine_ls_wR_factor_gt 0.1680
_refine_ls_wR_factor_ref 0.2278
_reflns_Friedel_coverage 0.000
_reflns_number_gt 2598
_reflns_number_total 5169
_reflns_threshold_expression 'I > 2\s(I)'
_cod_data_source_file c5ce02254a2.cif
_cod_data_source_block 241-8co1
_cod_depositor_comments 'Adding full bibliography for 7223544--7223552.cif.'
_cod_original_cell_volume 5840(2)
_cod_database_code 7223550
_shelx_space_group_comment
;
The symmetry employed for this shelxl refinement is uniquely defined
by the following loop, which should always be used as a source of
symmetry information in preference to the above space-group names.
They are only intended as comments.
;
_reflns_odcompleteness_completeness 99.72
_reflns_odcompleteness_iscentric 1
_reflns_odcompleteness_theta 26.32
_olex2_refinement_description
;
1. Fixed Uiso
 At 1.2 times of:
  All C(H) groups, All C(H,H) groups
 At 1.5 times of:
  All O(H,H) groups
2. Restrained distances
 H8A-O8
 0.86 with sigma of 0.01
 O8-H8B
 0.86 with sigma of 0.01
 H8A-H8B
 1.48 with sigma of 0.01
3. Rigid bond restraints
 N3, C30
 with sigma for 1-2 distances of 0.01 and sigma for 1-3 distances of 0.01
 C16, N1
 with sigma for 1-2 distances of 0.01 and sigma for 1-3 distances of 0.01
 C20, N1
 with sigma for 1-2 distances of 0.01 and sigma for 1-3 distances of 0.01
4. Uiso/Uaniso restraints and constraints
C30 \\sim N3: within 1.2A with sigma of 0.02 and sigma for terminal atoms of
0.04
C16 \\sim N1: within 1.2A with sigma of 0.02 and sigma for terminal atoms of
0.05
C20 \\sim N1: within 1.2A with sigma of 0.02 and sigma for terminal atoms of
0.05
Uanis(C26') \\sim Ueq, Uanis(C27) \\sim Ueq, Uanis(C27') \\sim Ueq, Uanis(C28)
\\sim Ueq, Uanis(C29') \\sim Ueq, Uanis(C30') \\sim Ueq, Uanis(C30) \\sim Ueq,
Uanis(C29) \\sim Ueq: with sigma of 0.01 and sigma for terminal atoms of 0.02
Uanis(C26) \\sim Ueq: with sigma of 0.01 and sigma for terminal atoms of 0.02
Uanis(C20) \\sim Ueq, Uanis(C19) \\sim Ueq, Uanis(N1) \\sim Ueq, Uanis(C18)
\\sim Ueq, Uanis(C16) \\sim Ueq, Uanis(C17) \\sim Ueq: with sigma of 0.01 and
sigma for terminal atoms of 0.02
5. Others
 Fixed Sof: H28(0.5) H28A(0.5) C26'(0.5) H26'(0.5) C27'(0.5) H27'(0.5)
 C29'(0.5) H29'(0.5) C30'(0.5) H30'(0.5) C29(0.5) H29(0.5) C26(0.5) H26(0.5)
 C27(0.5) H27(0.5) C30(0.5) H30(0.5)
6.a Rotating group:
 O7(H7A,H7B)
6.b Aromatic/amide H refined with riding coordinates:
 C3(H3), C7(H7), C8(H8), C10(H10), C11(H11), C14(H14), C15(H15), C16(H16),
 C17(H17), C18(H18), C19(H19), C20(H20), C21(H21), C22(H22), C23(H23), C24(H24),
  C25(H25), C28(H28), C28(H28A), C26'(H26'), C27'(H27'), C29'(H29'), C30'(H30'),
  C29(H29), C26(H26), C27(H27), C30(H30)
;
_shelx_shelxl_version_number 2014/7
_olex2_submission_special_instructions 'No special instructions were received'

loop_
_space_group_symop_operation_xyz
'x, y, z'
'-x, y, -z+1/2'
'x+1/2, y+1/2, z'
'-x+1/2, y+1/2, -z+1/2'
'-x, -y, -z'
'x, -y, z-1/2'
'-x+1/2, -y+1/2, -z'
'x+1/2, -y+1/2, z-1/2'

loop_
_atom_site_label
_atom_site_type_symbol
_atom_site_fract_x
_atom_site_fract_y
_atom_site_fract_z
_atom_site_U_iso_or_equiv
_atom_site_adp_type
_atom_site_occupancy
_atom_site_site_symmetry_order
_atom_site_calc_flag
_atom_site_refinement_flags_posn
_atom_site_refinement_flags_adp
_atom_site_refinement_flags_occupancy
_atom_site_disorder_assembly
_atom_site_disorder_group
Co1 Co 0.0000 0.65927(12) 0.2500 0.0235(4) Uani 1 2 d S T P . .
Co2 Co 0.16514(5) 0.82583(9) 0.33702(4) 0.0243(3) Uani 1 1 d . . . . .
O1 O 0.0402(3) 0.8053(4) 0.21925(18) 0.0287(13) Uani 1 1 d . . . . .
O2 O 0.1552(3) 0.8441(5) 0.26513(19) 0.0356(14) Uani 1 1 d . . . . .
O3 O 0.3022(3) 1.0175(5) 0.1728(2) 0.0441(16) Uani 1 1 d . . . . .
O4 O 0.2496(3) 1.2088(5) 0.14893(18) 0.0321(13) Uani 1 1 d . . . . .
O5 O 0.0850(3) 1.3292(5) -0.0990(2) 0.0441(16) Uani 1 1 d . . . . .
O6 O 0.1694(3) 1.1875(5) -0.09162(19) 0.0397(15) Uani 1 1 d . . . . .
O7 O 0.0810(3) 0.9554(5) 0.31836(19) 0.0393(15) Uani 1 1 d . . . . .
H7A H 0.0871 1.0112 0.3425 0.059 Uiso 1 1 d GR . . . .
H7B H 0.0402 0.9154 0.3122 0.059 Uiso 1 1 d GR . . . .
O8 O 0.0904(3) 0.6623(5) 0.31578(18) 0.0243(12) Uani 1 1 d D . . . .
N1 N 0.0503(4) 0.5137(6) 0.2220(2) 0.0364(18) Uani 1 1 d . U . . .
N2 N 0.2385(4) 0.9792(6) 0.3628(3) 0.0403(19) Uani 1 1 d . . . . .
C1 C 0.1006(4) 0.8506(7) 0.2257(3) 0.0291(19) Uani 1 1 d . . . . .
C2 C 0.1073(4) 0.9133(7) 0.1832(3) 0.0260(18) Uani 1 1 d . . . . .
C3 C 0.1704(4) 0.9692(6) 0.1871(3) 0.0220(17) Uani 1 1 d . . . . .
H3 H 0.2091 0.9648 0.2172 0.026 Uiso 1 1 calc R . . . .
C4 C 0.1786(4) 1.0312(6) 0.1485(3) 0.0235(18) Uani 1 1 d . . . . .
C5 C 0.2492(4) 1.0896(7) 0.1575(3) 0.0271(19) Uani 1 1 d . . . . .
C6 C 0.1208(4) 1.0394(7) 0.1026(3) 0.0260(18) Uani 1 1 d . . . . .
C7 C 0.0588(4) 0.9817(7) 0.0988(3) 0.037(2) Uani 1 1 d . . . . .
H7 H 0.0203 0.9829 0.0686 0.044 Uiso 1 1 calc R . . . .
C8 C 0.0512(4) 0.9229(7) 0.1376(3) 0.035(2) Uani 1 1 d . . . . .
H8 H 0.0075 0.8884 0.1334 0.042 Uiso 1 1 calc R . . . .
C9 C 0.1255(4) 1.1014(7) 0.0589(3) 0.0281(19) Uani 1 1 d . . . . .
C10 C 0.1821(5) 1.0716(7) 0.0464(3) 0.037(2) Uani 1 1 d . . . . .
H10 H 0.2184 1.0186 0.0665 0.044 Uiso 1 1 calc R . . . .
C11 C 0.1840(5) 1.1222(8) 0.0033(3) 0.037(2) Uani 1 1 d . . . . .
H11 H 0.2218 1.1024 -0.0050 0.045 Uiso 1 1 calc R . . . .
C12 C 0.1299(4) 1.2021(7) -0.0277(3) 0.0297(19) Uani 1 1 d . . . . .
C13 C 0.1289(5) 1.2447(8) -0.0761(3) 0.031(2) Uani 1 1 d . . . . .
C14 C 0.0771(5) 1.2336(8) -0.0134(3) 0.036(2) Uani 1 1 d . . . . .
H14 H 0.0416 1.2891 -0.0329 0.043 Uiso 1 1 calc R . . . .
C15 C 0.0741(4) 1.1855(8) 0.0299(3) 0.042(2) Uani 1 1 d . . . . .
H15 H 0.0376 1.2101 0.0390 0.050 Uiso 1 1 calc R . . . .
C16 C 0.0728(8) 0.4074(12) 0.2432(5) 0.109(5) Uani 1 1 d . U . . .
H16 H 0.0656 0.3872 0.2714 0.131 Uiso 1 1 calc R . . . .
C17 C 0.1111(10) 0.3125(16) 0.2240(7) 0.153(7) Uani 1 1 d . U . . .
H17 H 0.1253 0.2321 0.2381 0.184 Uiso 1 1 calc R . . . .
C18 C 0.1224(10) 0.3513(17) 0.1867(7) 0.136(6) Uani 1 1 d . U . . .
H18 H 0.1480 0.2981 0.1747 0.163 Uiso 1 1 calc R . . . .
C19 C 0.1010(12) 0.456(2) 0.1655(8) 0.175(8) Uani 1 1 d . U . . .
H19 H 0.1069 0.4788 0.1370 0.210 Uiso 1 1 calc R . . . .
C20 C 0.0685(8) 0.5355(14) 0.1865(6) 0.121(5) Uani 1 1 d . U . . .
H20 H 0.0582 0.6173 0.1730 0.146 Uiso 1 1 calc R . . . .
C21 C 0.2925(6) 0.9695(10) 0.4057(4) 0.068(3) Uani 1 1 d . . . . .
H21 H 0.3005 0.8926 0.4229 0.082 Uiso 1 1 calc R . . . .
C22 C 0.3383(8) 1.0737(14) 0.4258(6) 0.129(6) Uani 1 1 d . . . . .
H22 H 0.3755 1.0675 0.4565 0.155 Uiso 1 1 calc R . . . .
C23 C 0.3265(9) 1.1856(14) 0.3986(7) 0.129(7) Uani 1 1 d . . . . .
H23 H 0.3583 1.2535 0.4094 0.155 Uiso 1 1 calc R . . . .
C24 C 0.2694(9) 1.1949(12) 0.3570(6) 0.116(6) Uani 1 1 d . . . . .
H24 H 0.2574 1.2720 0.3400 0.139 Uiso 1 1 calc R . . . .
C25 C 0.2288(6) 1.0884(9) 0.3400(4) 0.071(3) Uani 1 1 d . . . . .
H25 H 0.1910 1.0942 0.3095 0.085 Uiso 1 1 calc R . . . .
N3 N -0.0981(6) 1.1424(9) 0.1129(4) 0.080(3) Uani 1 1 d . U . . .
C28 C -0.1372(12) 1.3615(19) 0.0575(8) 0.164(8) Uani 1 1 d . U . . .
H28 H -0.1457 1.4336 0.0375 0.197 Uiso 0.5 1 calc R . . A 1
H28A H -0.1479 1.4335 0.0374 0.197 Uiso 0.5 1 calc R . . B 2
C26' C -0.1490(16) 1.139(3) 0.0756(11) 0.081(8) Uani 0.5 1 d . U . C 2
H26' H -0.1735 1.0618 0.0674 0.098 Uiso 0.5 1 calc R . . C 2
C27' C -0.178(2) 1.251(4) 0.0392(13) 0.148(13) Uani 0.5 1 d . U . C 2
H27' H -0.2177 1.2467 0.0095 0.177 Uiso 0.5 1 calc R . . C 2
C29' C -0.0890(16) 1.370(2) 0.0972(10) 0.086(8) Uani 0.5 1 d . U . C 2
H29' H -0.0687 1.4494 0.1093 0.103 Uiso 0.5 1 calc R . . C 2
C30' C -0.0630(19) 1.252(3) 0.1262(12) 0.112(10) Uani 0.5 1 d . U . C 2
H30' H -0.0212 1.2549 0.1543 0.134 Uiso 0.5 1 calc R . . C 2
C29 C -0.1476(16) 1.379(2) 0.0988(10) 0.086(8) Uani 0.5 1 d . U . C 1
H29 H -0.1729 1.4445 0.1057 0.103 Uiso 0.5 1 calc R . . C 1
C26 C -0.109(3) 1.136(4) 0.0662(18) 0.164(17) Uani 0.5 1 d . U . C 1
H26 H -0.1140 1.0553 0.0521 0.196 Uiso 0.5 1 calc R . . C 1
C27 C -0.113(2) 1.238(4) 0.0367(14) 0.149(13) Uani 0.5 1 d . U . C 1
H27 H -0.1025 1.2361 0.0088 0.179 Uiso 0.5 1 calc R . . C 1
C30 C -0.113(2) 1.279(4) 0.1289(15) 0.146(11) Uani 0.5 1 d . U . C 1
H30 H -0.0957 1.2938 0.1626 0.176 Uiso 0.5 1 calc R . . C 1
H8A H 0.083(4) 0.668(6) 0.3423(15) 0.05(3) Uiso 1 1 d D . . . .
H8B H 0.123(3) 0.609(5) 0.316(2) 0.03(2) Uiso 1 1 d D . . . .

loop_
_atom_site_aniso_label
_atom_site_aniso_U_11
_atom_site_aniso_U_22
_atom_site_aniso_U_33
_atom_site_aniso_U_23
_atom_site_aniso_U_13
_atom_site_aniso_U_12
Co1 0.0182(9) 0.0282(8) 0.0248(8) 0.000 0.0092(7) 0.000
Co2 0.0189(6) 0.0290(6) 0.0257(6) 0.0000(4) 0.0096(5) -0.0003(5)
O1 0.022(3) 0.035(3) 0.031(3) 0.011(2) 0.012(3) 0.001(3)
O2 0.018(3) 0.056(4) 0.033(3) 0.014(3) 0.011(3) 0.003(3)
O3 0.025(4) 0.038(3) 0.067(4) 0.009(3) 0.016(3) -0.002(3)
O4 0.024(3) 0.035(3) 0.032(3) -0.003(2) 0.006(3) -0.008(3)
O5 0.047(4) 0.057(4) 0.032(3) 0.013(3) 0.019(3) 0.020(3)
O6 0.040(4) 0.054(4) 0.027(3) 0.012(3) 0.016(3) 0.007(3)
O7 0.016(3) 0.040(3) 0.055(4) -0.011(3) 0.008(3) 0.001(3)
O8 0.019(3) 0.033(3) 0.022(3) -0.004(2) 0.009(3) 0.006(3)
N1 0.037(4) 0.030(3) 0.039(4) -0.005(3) 0.011(3) 0.009(3)
N2 0.034(5) 0.028(4) 0.058(5) 0.007(4) 0.017(4) -0.006(3)
C1 0.026(5) 0.032(4) 0.037(5) 0.006(4) 0.020(4) 0.001(4)
C2 0.021(5) 0.033(4) 0.027(4) 0.007(3) 0.013(4) -0.005(4)
C3 0.025(5) 0.024(4) 0.017(4) -0.005(3) 0.009(4) -0.012(3)
C4 0.017(4) 0.025(4) 0.034(5) 0.000(3) 0.017(4) -0.006(3)
C5 0.024(5) 0.030(5) 0.030(5) -0.004(4) 0.014(4) -0.012(4)
C6 0.020(5) 0.038(4) 0.024(4) 0.001(3) 0.013(4) -0.005(4)
C7 0.026(5) 0.058(5) 0.016(4) 0.007(4) -0.003(4) -0.012(4)
C8 0.014(5) 0.051(5) 0.041(5) 0.003(4) 0.011(4) -0.007(4)
C9 0.018(5) 0.034(4) 0.028(5) 0.002(3) 0.005(4) -0.003(4)
C10 0.032(6) 0.046(5) 0.029(5) 0.007(4) 0.009(4) 0.006(4)
C11 0.026(5) 0.061(6) 0.023(5) 0.001(4) 0.009(4) 0.002(4)
C12 0.023(5) 0.045(5) 0.015(4) 0.009(4) 0.001(4) -0.009(4)
C13 0.028(5) 0.036(5) 0.027(5) -0.009(4) 0.007(4) -0.012(4)
C14 0.030(5) 0.051(5) 0.030(5) 0.007(4) 0.016(4) 0.004(4)
C15 0.018(5) 0.073(6) 0.037(5) 0.002(5) 0.014(4) 0.009(5)
C16 0.132(9) 0.084(6) 0.108(8) 0.002(6) 0.044(7) 0.027(7)
C17 0.156(11) 0.131(9) 0.164(10) -0.003(8) 0.055(8) 0.044(8)
C18 0.139(10) 0.141(10) 0.139(10) 0.013(8) 0.068(8) 0.058(8)
C19 0.189(12) 0.184(11) 0.186(11) -0.025(9) 0.111(9) 0.023(9)
C20 0.140(10) 0.125(9) 0.145(9) -0.029(7) 0.106(8) -0.002(7)
C21 0.049(8) 0.066(7) 0.077(8) -0.007(6) 0.012(7) -0.022(6)
C22 0.088(13) 0.112(12) 0.143(14) -0.035(11) -0.001(10) -0.059(10)
C23 0.095(14) 0.074(10) 0.20(2) -0.034(11) 0.044(14) -0.062(10)
C24 0.091(13) 0.062(8) 0.169(16) 0.006(9) 0.025(12) -0.047(9)
C25 0.049(8) 0.048(6) 0.103(9) 0.023(6) 0.018(7) -0.012(6)
N3 0.058(7) 0.071(6) 0.095(8) 0.037(6) 0.013(6) 0.000(6)
C28 0.176(12) 0.139(10) 0.167(11) 0.033(8) 0.056(9) 0.017(9)
C26' 0.083(12) 0.078(11) 0.085(11) -0.005(8) 0.035(9) -0.009(9)
C27' 0.141(16) 0.152(16) 0.140(16) 0.000(10) 0.044(10) -0.008(10)
C29' 0.090(12) 0.057(10) 0.091(11) 0.003(8) 0.015(9) -0.015(9)
C30' 0.104(14) 0.106(13) 0.119(13) 0.006(9) 0.038(10) 0.007(9)
C29 0.099(12) 0.072(10) 0.083(11) -0.004(8) 0.032(9) 0.018(9)
C26 0.16(2) 0.157(19) 0.166(19) 0.003(10) 0.062(11) 0.001(10)
C27 0.155(16) 0.152(16) 0.143(15) 0.002(10) 0.062(10) 0.002(10)
C30 0.154(15) 0.145(12) 0.143(14) -0.016(9) 0.063(10) 0.009(10)

loop_
_atom_type_symbol
_atom_type_description
_atom_type_scat_dispersion_real
_atom_type_scat_dispersion_imag
_atom_type_scat_source
C C 0.0033 0.0016 'International Tables Vol C Tables 4.2.6.8 and 6.1.1.4'
H H 0.0000 0.0000 'International Tables Vol C Tables 4.2.6.8 and 6.1.1.4'
Co Co 0.3494 0.9721 'International Tables Vol C Tables 4.2.6.8 and 6.1.1.4'
N N 0.0061 0.0033 'International Tables Vol C Tables 4.2.6.8 and 6.1.1.4'
O O 0.0106 0.0060 'International Tables Vol C Tables 4.2.6.8 and 6.1.1.4'

loop_
_geom_angle_atom_site_label_1
_geom_angle_atom_site_label_2
_geom_angle_atom_site_label_3
_geom_angle
_geom_angle_site_symmetry_1
_geom_angle_site_symmetry_3
O1 Co1 O1 87.4(3) 2 .
O1 Co1 N1 175.3(2) . 2
O1 Co1 N1 90.6(2) 2 2
O1 Co1 N1 175.3(2) 2 .
O1 Co1 N1 90.6(2) . .
O8 Co1 O1 86.8(2) 2 .
O8 Co1 O1 86.8(2) . 2
O8 Co1 O1 92.0(2) 2 2
O8 Co1 O1 92.0(2) . .
O8 Co1 O8 178.3(3) . 2
O8 Co1 N1 89.1(2) . .
O8 Co1 N1 89.1(2) 2 2
O8 Co1 N1 92.2(2) 2 .
O8 Co1 N1 92.2(2) . 2
N1 Co1 N1 91.7(4) . 2
O2 Co2 O6 176.7(2) . 6_576
O2 Co2 O7 86.4(2) . .
O2 Co2 O8 90.3(2) . .
O2 Co2 N2 93.8(2) . .
O4 Co2 O2 89.4(2) 4_545 .
O4 Co2 O6 93.9(2) 4_545 6_576
O4 Co2 O7 174.7(2) 4_545 .
O4 Co2 O8 92.4(2) 4_545 .
O4 Co2 N2 86.9(2) 4_545 .
O6 Co2 O7 90.4(2) 6_576 .
O6 Co2 O8 88.9(2) 6_576 .
O6 Co2 N2 87.1(3) 6_576 .
O7 Co2 O8 90.8(2) . .
O7 Co2 N2 90.3(2) . .
N2 Co2 O8 175.8(2) . .
C1 O1 Co1 137.2(5) . .
C1 O2 Co2 130.3(5) . .
C5 O4 Co2 128.2(5) . 4
C13 O6 Co2 129.7(5) . 6_575
Co2 O7 H7A 111.9 . .
Co2 O7 H7B 111.5 . .
H7A O7 H7B 106.9 . .
Co1 O8 Co2 122.4(2) . .
Co1 O8 H8A 116(5) . .
Co1 O8 H8B 113(4) . .
Co2 O8 H8A 92(5) . .
Co2 O8 H8B 93(5) . .
H8A O8 H8B 117(2) . .
C16 N1 Co1 123.8(8) . .
C16 N1 C20 113.3(11) . .
C20 N1 Co1 122.2(8) . .
C21 N2 Co2 119.8(6) . .
C25 N2 Co2 122.2(7) . .
C25 N2 C21 117.7(9) . .
O1 C1 C2 117.1(7) . .
O2 C1 O1 125.3(7) . .
O2 C1 C2 117.6(7) . .
C3 C2 C1 121.2(7) . .
C8 C2 C1 122.5(7) . .
C8 C2 C3 116.2(7) . .
C2 C3 H3 118.5 . .
C4 C3 C2 123.1(7) . .
C4 C3 H3 118.5 . .
C3 C4 C5 118.1(7) . .
C3 C4 C6 119.5(7) . .
C6 C4 C5 122.4(6) . .
O3 C5 O4 125.8(7) . .
O3 C5 C4 117.8(6) . .
O4 C5 C4 116.4(7) . .
C4 C6 C9 122.9(7) . .
C7 C6 C4 116.9(7) . .
C7 C6 C9 120.1(7) . .
C6 C7 H7 118.6 . .
C8 C7 C6 122.8(7) . .
C8 C7 H7 118.6 . .
C2 C8 H8 119.3 . .
C7 C8 C2 121.4(7) . .
C7 C8 H8 119.3 . .
C10 C9 C6 119.3(7) . .
C15 C9 C6 121.2(7) . .
C15 C9 C10 119.5(7) . .
C9 C10 H10 120.3 . .
C9 C10 C11 119.4(8) . .
C11 C10 H10 120.3 . .
C10 C11 H11 119.4 . .
C10 C11 C12 121.3(8) . .
C12 C11 H11 119.4 . .
C11 C12 C13 120.5(8) . .
C14 C12 C11 117.8(7) . .
C14 C12 C13 121.6(8) . .
O5 C13 O6 125.4(8) . .
O5 C13 C12 117.4(8) . .
O6 C13 C12 117.1(8) . .
C12 C14 H14 118.9 . .
C12 C14 C15 122.2(8) . .
C15 C14 H14 118.9 . .
C9 C15 C14 119.7(8) . .
C9 C15 H15 120.2 . .
C14 C15 H15 120.2 . .
N1 C16 H16 119.0 . .
N1 C16 C17 121.9(14) . .
C17 C16 H16 119.0 . .
C16 C17 H17 122.6 . .
C18 C17 C16 114.8(16) . .
C18 C17 H17 122.6 . .
C17 C18 H18 117.9 . .
C19 C18 C17 124(2) . .
C19 C18 H18 117.9 . .
C18 C19 H19 122.0 . .
C18 C19 C20 116(2) . .
C20 C19 H19 122.0 . .
N1 C20 C19 129.2(17) . .
N1 C20 H20 115.4 . .
C19 C20 H20 115.4 . .
N2 C21 H21 119.5 . .
N2 C21 C22 121.1(11) . .
C22 C21 H21 119.5 . .
C21 C22 H22 120.9 . .
C23 C22 C21 118.2(14) . .
C23 C22 H22 120.9 . .
C22 C23 H23 120.4 . .
C24 C23 C22 119.2(13) . .
C24 C23 H23 120.4 . .
C23 C24 H24 120.9 . .
C23 C24 C25 118.2(13) . .
C25 C24 H24 120.9 . .
N2 C25 C24 125.3(12) . .
N2 C25 H25 117.4 . .
C24 C25 H25 117.4 . .
C26' N3 C30' 118(2) . .
C26 N3 C30 113(3) . .
C27' C28 H28A 117.4 . .
C29' C28 H28A 117.4 . .
C29' C28 C27' 125(3) . .
C29 C28 H28 114.5 . .
C29 C28 C27 131(2) . .
C27 C28 H28 114.5 . .
N3 C26' H26' 117.0 . .
N3 C26' C27' 126(3) . .
C27' C26' H26' 117.0 . .
C28 C27' C26' 110(3) . .
C28 C27' H27' 125.0 . .
C26' C27' H27' 125.0 . .
C28 C29' H29' 120.9 . .
C28 C29' C30' 118(2) . .
C30' C29' H29' 120.9 . .
N3 C30' C29' 121(3) . .
N3 C30' H30' 119.3 . .
C29' C30' H30' 119.3 . .
C28 C29 H29 127.5 . .
C28 C29 C30 105(3) . .
C30 C29 H29 127.5 . .
N3 C26 H26 117.1 . .
N3 C26 C27 126(4) . .
C27 C26 H26 117.1 . .
C28 C27 H27 125.4 . .
C26 C27 C28 109(3) . .
C26 C27 H27 125.4 . .
N3 C30 H30 116.3 . .
C29 C30 N3 127(3) . .
C29 C30 H30 116.3 . .

loop_
_geom_bond_atom_site_label_1
_geom_bond_atom_site_label_2
_geom_bond_distance
_geom_bond_site_symmetry_2
Co1 O1 2.107(5) .
Co1 O1 2.107(5) 2
Co1 O8 2.092(5) 2
Co1 O8 2.092(5) .
Co1 N1 2.179(6) .
Co1 N1 2.179(6) 2
Co2 O2 2.067(5) .
Co2 O4 2.040(5) 4_545
Co2 O6 2.087(5) 6_576
Co2 O7 2.091(5) .
Co2 O8 2.214(5) .
Co2 N2 2.122(7) .
O1 C1 1.271(9) .
O2 C1 1.260(9) .
O3 C5 1.252(9) .
O4 Co2 2.040(5) 4
O4 C5 1.270(8) .
O5 C13 1.252(9) .
O6 Co2 2.087(5) 6_575
O6 C13 1.253(9) .
O7 H7A 0.8915 .
O7 H7B 0.8898 .
O8 H8A 0.864(10) .
O8 H8B 0.863(10) .
N1 C16 1.268(13) .
N1 C20 1.273(14) .
N2 C21 1.316(11) .
N2 C25 1.299(10) .
C1 C2 1.475(10) .
C2 C3 1.387(10) .
C2 C8 1.386(10) .
C3 H3 0.9300 .
C3 C4 1.384(9) .
C4 C5 1.498(10) .
C4 C6 1.409(10) .
C6 C7 1.376(10) .
C6 C9 1.485(10) .
C7 H7 0.9300 .
C7 C8 1.367(10) .
C8 H8 0.9300 .
C9 C10 1.393(11) .
C9 C15 1.380(10) .
C10 H10 0.9300 .
C10 C11 1.397(10) .
C11 H11 0.9300 .
C11 C12 1.402(10) .
C12 C13 1.494(10) .
C12 C14 1.357(11) .
C14 H14 0.9300 .
C14 C15 1.401(10) .
C15 H15 0.9300 .
C16 H16 0.9300 .
C16 C17 1.512(19) .
C17 H17 0.9300 .
C17 C18 1.28(2) .
C18 H18 0.9300 .
C18 C19 1.25(2) .
C19 H19 0.9300 .
C19 C20 1.360(18) .
C20 H20 0.9300 .
C21 H21 0.9300 .
C21 C22 1.406(14) .
C22 H22 0.9300 .
C22 C23 1.383(19) .
C23 H23 0.9300 .
C23 C24 1.325(19) .
C24 H24 0.9300 .
C24 C25 1.361(14) .
C25 H25 0.9300 .
N3 C26' 1.18(3) .
N3 C30' 1.33(3) .
N3 C26 1.32(4) .
N3 C30 1.56(4) .
C28 H28 0.9300 .
C28 H28A 0.9300 .
C28 C27' 1.40(4) .
C28 C29' 1.20(3) .
C28 C29 1.34(3) .
C28 C27 1.59(4) .
C26' H26' 0.9300 .
C26' C27' 1.54(4) .
C27' H27' 0.9300 .
C29' H29' 0.9300 .
C29' C30' 1.47(4) .
C30' H30' 0.9300 .
C29 H29 0.9300 .
C29 C30 1.38(4) .
C26 H26 0.9300 .
C26 C27 1.35(5) .
C27 H27 0.9300 .
C30 H30 0.9300 .

loop_
_geom_hbond_atom_site_label_D
_geom_hbond_atom_site_label_H
_geom_hbond_atom_site_label_A
_geom_hbond_distance_DH
_geom_hbond_distance_HA
_geom_hbond_distance_DA
_geom_hbond_angle_DHA
_geom_hbond_site_symmetry_A
O7 H7A N3 0.89 1.85 2.739(10) 173.1 2
O7 H7B O1 0.89 1.92 2.776(8) 160.1 2
O8 H8A O5 0.864(10) 1.722(19) 2.575(7) 169(6) 6_576
O8 H8B O3 0.863(10) 1.733(19) 2.585(7) 169(7) 4_545

loop_
_geom_torsion_atom_site_label_1
_geom_torsion_atom_site_label_2
_geom_torsion_atom_site_label_3
_geom_torsion_atom_site_label_4
_geom_torsion
_geom_torsion_site_symmetry_1
Co1 O1 C1 O2 -24.8(13) .
Co1 O1 C1 C2 153.8(5) .
Co1 N1 C16 C17 -176.5(11) .
Co1 N1 C20 C19 179.0(16) .
Co2 O2 C1 O1 -25.3(12) .
Co2 O2 C1 C2 156.1(5) .
Co2 O4 C5 O3 -6.6(11) 4
Co2 O4 C5 C4 173.3(5) 4
Co2 O6 C13 O5 -16.2(12) 6_575
Co2 O6 C13 C12 159.5(5) 6_575
Co2 N2 C21 C22 -174.2(10) .
Co2 N2 C25 C24 172.6(11) .
O1 C1 C2 C3 177.9(7) .
O1 C1 C2 C8 -0.5(11) .
O2 C1 C2 C3 -3.4(11) .
O2 C1 C2 C8 178.3(7) .
N1 C16 C17 C18 4(3) .
N2 C21 C22 C23 -2(2) .
C1 C2 C3 C4 -178.7(7) .
C1 C2 C8 C7 179.8(7) .
C2 C3 C4 C5 179.1(7) .
C2 C3 C4 C6 0.2(11) .
C3 C2 C8 C7 1.4(12) .
C3 C4 C5 O3 57.3(10) .
C3 C4 C5 O4 -122.7(7) .
C3 C4 C6 C7 -1.3(11) .
C3 C4 C6 C9 -178.5(6) .
C4 C6 C7 C8 2.5(12) .
C4 C6 C9 C10 47.1(11) .
C4 C6 C9 C15 -134.4(8) .
C5 C4 C6 C7 179.9(7) .
C5 C4 C6 C9 2.7(11) .
C6 C4 C5 O3 -123.8(8) .
C6 C4 C5 O4 56.2(10) .
C6 C7 C8 C2 -2.6(13) .
C6 C9 C10 C11 175.2(7) .
C6 C9 C15 C14 -174.5(7) .
C7 C6 C9 C10 -130.0(9) .
C7 C6 C9 C15 48.5(11) .
C8 C2 C3 C4 -0.2(11) .
C9 C6 C7 C8 179.8(7) .
C9 C10 C11 C12 -0.1(12) .
C10 C9 C15 C14 3.9(12) .
C10 C11 C12 C13 -173.8(7) .
C10 C11 C12 C14 2.9(12) .
C11 C12 C13 O5 -170.7(7) .
C11 C12 C13 O6 13.3(11) .
C11 C12 C14 C15 -2.3(12) .
C12 C14 C15 C9 -1.1(13) .
C13 C12 C14 C15 174.4(7) .
C14 C12 C13 O5 12.8(11) .
C14 C12 C13 O6 -163.3(8) .
C15 C9 C10 C11 -3.3(12) .
C16 N1 C20 C19 8(2) .
C16 C17 C18 C19 -4(3) .
C17 C18 C19 C20 5(4) .
C18 C19 C20 N1 -8(3) .
C20 N1 C16 C17 -6(2) .
C21 N2 C25 C24 -1.0(18) .
C21 C22 C23 C24 6(3) .
C22 C23 C24 C25 -7(3) .
C23 C24 C25 N2 5(2) .
C25 N2 C21 C22 -0.4(17) .
N3 C26' C27' C28 -2(5) .
N3 C26 C27 C28 -25(6) .
C28 C29' C30' N3 -10(5) .
C28 C29 C30 N3 -28(5) .
C26' N3 C30' C29' 4(4) .
C27' C28 C29' C30' 10(5) .
C29' C28 C27' C26' -5(5) .
C30' N3 C26' C27' 2(4) .
C29 C28 C27 C26 6(6) .
C26 N3 C30 C29 14(5) .
C27 C28 C29 C30 18(5) .
C30 N3 C26 C27 17(6) .
